data_7209165
loop_
_publ_author_name
'Pandurangan, Komala'
'Kitchen, Jonathan A.'
'McCabe, Thomas'
'Gunnlaugsson, Thorfinnur'

_publ_section_title
;
 Hydrogen bonding interactions and supramolecular networks of
 pyridine-aryl based thiosemicarbazides and their Zn(ii) complexes
;
_journal_issue 7
_journal_name_full CrystEngComm
_journal_page_first 1421
_journal_paper_doi 10.1039/c2ce26718g
_journal_volume 15
_journal_year 2013
_chemical_formula_sum 'C14 H16 N4 S'
_chemical_formula_weight 272.37
_chemical_name_systematic
;
?
;
_space_group_IT_number 61
_symmetry_cell_setting orthorhombic
_symmetry_space_group_name_Hall '-P 2ac 2ab'
_symmetry_space_group_name_H-M 'P b c a'
_atom_sites_solution_hydrogens geom
_atom_sites_solution_primary direct
_atom_sites_solution_secondary difmap
_audit_creation_method SHELXL-97
_cell_angle_alpha 90.00
_cell_angle_beta 90.00
_cell_angle_gamma 90.00
_cell_formula_units_Z 8
_cell_length_a 8.7107(8)
_cell_length_b 16.0126(15)
_cell_length_c 20.772(2)
_cell_measurement_reflns_used 2856
_cell_measurement_temperature 108(2)
_cell_measurement_theta_max 31.1782
_cell_measurement_theta_min 1.6655
_cell_volume 2897.3(5)
_computing_structure_refinement 'SHELXL-97 (Sheldrick, 1997)'
_computing_structure_solution 'SHELXS-97 (Sheldrick, 1990)'
_diffrn_ambient_temperature 108(2)
_diffrn_measured_fraction_theta_full 1.000
_diffrn_measured_fraction_theta_max 1.000
_diffrn_measurement_device_type 'Rigaku Saturn 724'
_diffrn_measurement_method '\f and \w scans'
_diffrn_radiation_monochromator graphite
_diffrn_radiation_source 'fine-focus sealed tube'
_diffrn_radiation_type MoK\a
_diffrn_radiation_wavelength 0.71073
_diffrn_reflns_av_R_equivalents 0.0264
_diffrn_reflns_av_sigmaI/netI 0.0210
_diffrn_reflns_limit_h_max 9
_diffrn_reflns_limit_h_min -10
_diffrn_reflns_limit_k_max 19
_diffrn_reflns_limit_k_min -18
_diffrn_reflns_limit_l_max 24
_diffrn_reflns_limit_l_min -23
_diffrn_reflns_number 15239
_diffrn_reflns_theta_full 25.00
_diffrn_reflns_theta_max 25.00
_diffrn_reflns_theta_min 1.96
_exptl_absorpt_coefficient_mu 0.216
_exptl_absorpt_correction_T_max 0.9480
_exptl_absorpt_correction_T_min 0.9110
_exptl_absorpt_correction_type multi-scan
_exptl_absorpt_process_details CrystalClear
_exptl_crystal_colour Yellow
_exptl_crystal_density_diffrn 1.249
_exptl_crystal_density_method 'not measured'
_exptl_crystal_description Block
_exptl_crystal_F_000 1152
_exptl_crystal_size_max 0.44
_exptl_crystal_size_mid 0.34
_exptl_crystal_size_min 0.25
_refine_diff_density_max 0.310
_refine_diff_density_min -0.137
_refine_diff_density_rms 0.039
_refine_ls_extinction_method none
_refine_ls_goodness_of_fit_ref 1.028
_refine_ls_hydrogen_treatment constr
_refine_ls_matrix_type full
_refine_ls_number_parameters 174
_refine_ls_number_reflns 2555
_refine_ls_number_restraints 0
_refine_ls_restrained_S_all 1.028
_refine_ls_R_factor_all 0.0433
_refine_ls_R_factor_gt 0.0373
_refine_ls_shift/su_max 0.000
_refine_ls_shift/su_mean 0.000
_refine_ls_structure_factor_coef Fsqd
_refine_ls_weighting_details 'calc w=1/[\s^2^(Fo^2^)+(0.0502P)^2^+1.1501P] where P=(Fo^2^+2Fc^2^)/3'
_refine_ls_weighting_scheme calc
_refine_ls_wR_factor_gt 0.0948
_refine_ls_wR_factor_ref 0.0992
_reflns_number_gt 2212
_reflns_number_total 2555
_reflns_threshold_expression >2sigma(I)
_cod_data_source_file c2ce26718g.txt
_cod_data_source_block kp6
_cod_depositor_comments
;
The following automatic conversions were performed:

'_symmetry_cell_setting' value 'Orthorhombic' changed to
'orthorhombic' according to
/home/saulius/struct/CIF-dictionaries/cif_core.dic dictionary named
'cif_core.dic' version 2.4.2 from 2011-04-26.

Automatic conversion script
Id: cif_fix_values 1891 2012-01-12 08:04:46Z andrius 
;
_cod_original_cell_volume 2897.2(5)
_cod_original_sg_symbol_H-M Pbca
_cod_database_code 7209165

loop_
_symmetry_equiv_pos_as_xyz
'x, y, z'
'-x+1/2, -y, z+1/2'
'-x, y+1/2, -z+1/2'
'x+1/2, -y+1/2, -z'
'-x, -y, -z'
'x-1/2, y, -z-1/2'
'x, -y-1/2, z-1/2'
'-x-1/2, y-1/2, z'

loop_
_atom_site_label
_atom_site_type_symbol
_atom_site_fract_x
_atom_site_fract_y
_atom_site_fract_z
_atom_site_U_iso_or_equiv
_atom_site_adp_type
_atom_site_occupancy
_atom_site_symmetry_multiplicity
_atom_site_calc_flag
_atom_site_refinement_flags
S1 S 0.38155(5) 0.01996(3) 0.33885(2) 0.04537(17) Uani 1 1 d .
N1 N -0.21526(15) 0.19917(9) 0.28389(6) 0.0355(3) Uani 1 1 d .
N2 N -0.04132(15) 0.09454(8) 0.30574(6) 0.0342(3) Uani 1 1 d .
H2X H -0.0848 0.0722 0.2706 0.041 Uiso 1 1 d .
N3 N 0.11777(15) 0.08184(9) 0.30208(6) 0.0365(3) Uani 1 1 d .
H3X H 0.1708 0.1131 0.2742 0.044 Uiso 1 1 d .
N4 N 0.10591(14) 0.00204(9) 0.39304(6) 0.0330(3) Uani 1 1 d .
H4X H 0.0140 0.0127 0.3925 0.040 Uiso 1 1 d .
C1 C -0.2601(2) 0.27912(12) 0.28882(8) 0.0455(5) Uani 1 1 d .
H1 H -0.3527 0.2953 0.2681 0.055 Uiso 1 1 calc R
C2 C -0.1795(2) 0.33888(12) 0.32211(9) 0.0502(5) Uani 1 1 d .
H2 H -0.2143 0.3951 0.3234 0.060 Uiso 1 1 calc R
C3 C -0.0466(2) 0.31546(12) 0.35376(9) 0.0463(5) Uani 1 1 d .
H3 H 0.0102 0.3551 0.3781 0.056 Uiso 1 1 calc R
C4 C 0.00201(19) 0.23418(11) 0.34950(8) 0.0389(4) Uani 1 1 d .
H4 H 0.0926 0.2163 0.3709 0.047 Uiso 1 1 calc R
C5 C -0.08432(18) 0.17845(10) 0.31308(7) 0.0322(4) Uani 1 1 d .
C6 C 0.19091(19) 0.03497(10) 0.34585(7) 0.0320(4) Uani 1 1 d .
C7 C 0.16760(17) -0.04657(10) 0.44464(7) 0.0308(4) Uani 1 1 d .
C8 C 0.16126(19) -0.13326(11) 0.44089(9) 0.0397(4) Uani 1 1 d .
C9 C 0.2212(2) -0.17841(13) 0.49280(11) 0.0549(6) Uani 1 1 d .
H9 H 0.2180 -0.2377 0.4922 0.066 Uiso 1 1 calc R
C10 C 0.2853(2) -0.13758(16) 0.54505(10) 0.0594(6) Uani 1 1 d .
H10 H 0.3263 -0.1691 0.5798 0.071 Uiso 1 1 calc R
C11 C 0.2899(2) -0.05267(15) 0.54711(9) 0.0521(5) Uani 1 1 d .
H11 H 0.3341 -0.0257 0.5834 0.063 Uiso 1 1 calc R
C12 C 0.23126(19) -0.00510(12) 0.49730(8) 0.0375(4) Uani 1 1 d .
C13 C 0.0939(3) -0.17598(13) 0.38355(11) 0.0597(6) Uani 1 1 d .
H13A H -0.0153 -0.1619 0.3802 0.072 Uiso 1 1 calc R
H13B H 0.1053 -0.2366 0.3883 0.072 Uiso 1 1 calc R
H13C H 0.1474 -0.1575 0.3446 0.072 Uiso 1 1 calc R
C14 C 0.2402(2) 0.08871(12) 0.49872(9) 0.0531(5) Uani 1 1 d .
H14A H 0.2743 0.1071 0.5414 0.064 Uiso 1 1 calc R
H14B H 0.1386 0.1122 0.4896 0.064 Uiso 1 1 calc R
H14C H 0.3134 0.1079 0.4661 0.064 Uiso 1 1 calc R

loop_
_atom_site_aniso_label
_atom_site_aniso_U_11
_atom_site_aniso_U_22
_atom_site_aniso_U_33
_atom_site_aniso_U_23
_atom_site_aniso_U_13
_atom_site_aniso_U_12
S1 0.0303(3) 0.0676(3) 0.0383(3) 0.0181(2) 0.00391(18) 0.0118(2)
N1 0.0349(8) 0.0466(8) 0.0251(7) -0.0053(6) -0.0022(5) 0.0089(6)
N2 0.0288(7) 0.0452(8) 0.0286(7) 0.0004(6) -0.0058(5) 0.0035(6)
N3 0.0289(7) 0.0523(9) 0.0281(7) 0.0087(6) 0.0001(5) 0.0053(6)
N4 0.0263(7) 0.0457(8) 0.0270(7) 0.0058(6) -0.0021(5) 0.0031(6)
C1 0.0491(10) 0.0563(11) 0.0313(9) -0.0076(8) -0.0026(8) 0.0189(9)
C2 0.0642(13) 0.0459(11) 0.0405(10) -0.0092(8) 0.0052(9) 0.0111(10)
C3 0.0492(11) 0.0530(11) 0.0367(9) -0.0111(8) 0.0074(8) -0.0093(9)
C4 0.0321(8) 0.0536(11) 0.0311(9) -0.0019(7) 0.0007(7) -0.0031(8)
C5 0.0309(8) 0.0452(9) 0.0207(7) 0.0021(6) 0.0024(6) 0.0024(7)
C6 0.0339(9) 0.0386(9) 0.0237(8) -0.0005(6) -0.0028(6) 0.0030(7)
C7 0.0257(7) 0.0385(9) 0.0282(8) 0.0053(6) 0.0008(6) 0.0004(7)
C8 0.0338(9) 0.0401(9) 0.0451(10) 0.0020(8) 0.0085(7) -0.0017(7)
C9 0.0535(12) 0.0423(10) 0.0690(14) 0.0231(10) 0.0216(10) 0.0108(9)
C10 0.0515(12) 0.0867(16) 0.0401(11) 0.0286(11) 0.0053(9) 0.0205(11)
C11 0.0443(11) 0.0825(15) 0.0296(9) 0.0074(9) -0.0048(8) 0.0053(10)
C12 0.0326(9) 0.0520(10) 0.0279(8) 0.0006(7) 0.0004(7) -0.0013(7)
C13 0.0572(13) 0.0499(12) 0.0720(14) -0.0180(10) 0.0036(11) -0.0080(10)
C14 0.0584(12) 0.0551(12) 0.0459(11) -0.0138(9) 0.0002(9) -0.0107(9)

loop_
_atom_type_symbol
_atom_type_description
_atom_type_scat_dispersion_real
_atom_type_scat_dispersion_imag
_atom_type_scat_source
C C 0.0033 0.0016 'International Tables Vol C Tables 4.2.6.8 and 6.1.1.4'
H H 0.0000 0.0000 'International Tables Vol C Tables 4.2.6.8 and 6.1.1.4'
N N 0.0061 0.0033 'International Tables Vol C Tables 4.2.6.8 and 6.1.1.4'
S S 0.1246 0.1234 'International Tables Vol C Tables 4.2.6.8 and 6.1.1.4'

loop_
_geom_angle_atom_site_label_1
_geom_angle_atom_site_label_2
_geom_angle_atom_site_label_3
_geom_angle
C5 N1 C1 116.84(15)
N3 N2 C5 114.10(13)
N3 N2 H2X 108.4
C5 N2 H2X 111.0
C6 N3 N2 120.93(13)
C6 N3 H3X 120.5
N2 N3 H3X 117.7
C6 N4 C7 123.80(13)
C6 N4 H4X 116.7
C7 N4 H4X 119.5
N1 C1 C2 123.65(17)
N1 C1 H1 118.2
C2 C1 H1 118.2
C1 C2 C3 118.56(17)
C1 C2 H2 120.7
C3 C2 H2 120.7
C4 C3 C2 119.01(17)
C4 C3 H3 120.5
C2 C3 H3 120.5
C3 C4 C5 118.50(16)
C3 C4 H4 120.7
C5 C4 H4 120.7
N1 C5 C4 123.38(16)
N1 C5 N2 114.65(14)
C4 C5 N2 121.95(15)
N4 C6 N3 117.07(14)
N4 C6 S1 123.58(12)
N3 C6 S1 119.35(12)
C8 C7 C12 122.32(15)
C8 C7 N4 119.10(14)
C12 C7 N4 118.57(14)
C7 C8 C9 117.22(17)
C7 C8 C13 121.14(16)
C9 C8 C13 121.64(18)
C10 C9 C8 120.70(19)
C10 C9 H9 119.7
C8 C9 H9 119.7
C11 C10 C9 120.56(18)
C11 C10 H10 119.7
C9 C10 H10 119.7
C10 C11 C12 121.06(19)
C10 C11 H11 119.5
C12 C11 H11 119.5
C11 C12 C7 118.13(18)
C11 C12 C14 121.09(17)
C7 C12 C14 120.75(15)
C8 C13 H13A 109.5
C8 C13 H13B 109.5
H13A C13 H13B 109.5
C8 C13 H13C 109.5
H13A C13 H13C 109.5
H13B C13 H13C 109.5
C12 C14 H14A 109.5
C12 C14 H14B 109.5
H14A C14 H14B 109.5
C12 C14 H14C 109.5
H14A C14 H14C 109.5
H14B C14 H14C 109.5

loop_
_geom_bond_atom_site_label_1
_geom_bond_atom_site_label_2
_geom_bond_distance
S1 C6 1.6842(17)
N1 C5 1.334(2)
N1 C1 1.342(2)
N2 N3 1.4027(18)
N2 C5 1.403(2)
N2 H2X 0.8962
N3 C6 1.340(2)
N3 H3X 0.8937
N4 C6 1.337(2)
N4 C7 1.4295(19)
N4 H4X 0.8188
C1 C2 1.374(3)
C1 H1 0.9500
C2 C3 1.384(3)
C2 H2 0.9500
C3 C4 1.371(3)
C3 H3 0.9500
C4 C5 1.391(2)
C4 H4 0.9500
C7 C8 1.391(2)
C7 C12 1.395(2)
C8 C9 1.399(3)
C8 C13 1.494(3)
C9 C10 1.384(3)
C9 H9 0.9500
C10 C11 1.361(3)
C10 H10 0.9500
C11 C12 1.383(3)
C11 H11 0.9500
C12 C14 1.504(3)
C13 H13A 0.9800
C13 H13B 0.9800
C13 H13C 0.9800
C14 H14A 0.9800
C14 H14B 0.9800
C14 H14C 0.9800

loop_
_geom_hbond_atom_site_label_D
_geom_hbond_atom_site_label_H
_geom_hbond_atom_site_label_A
_geom_hbond_distance_DH
_geom_hbond_distance_HA
_geom_hbond_distance_DA
_geom_hbond_angle_DHA
_geom_hbond_site_symmetry_A
N2 H2X S1 0.90 2.44 3.3013(14) 161.0 6_556
N3 H3X N1 0.89 2.08 2.9721(19) 172.6 6_656

loop_
_geom_torsion_atom_site_label_1
_geom_torsion_atom_site_label_2
_geom_torsion_atom_site_label_3
_geom_torsion_atom_site_label_4
_geom_torsion
C5 N2 N3 C6 119.00(16)
C5 N1 C1 C2 -0.4(3)
N1 C1 C2 C3 -1.6(3)
C1 C2 C3 C4 1.6(3)
C2 C3 C4 C5 0.3(3)
C1 N1 C5 C4 2.5(2)
C1 N1 C5 N2 -179.13(14)
C3 C4 C5 N1 -2.5(2)
C3 C4 C5 N2 179.25(15)
N3 N2 C5 N1 145.78(13)
N3 N2 C5 C4 -35.9(2)
C7 N4 C6 N3 -177.48(15)
C7 N4 C6 S1 2.9(2)
N2 N3 C6 N4 -0.7(2)
N2 N3 C6 S1 178.91(12)
C6 N4 C7 C8 -98.22(19)
C6 N4 C7 C12 82.2(2)
C12 C7 C8 C9 0.3(2)
N4 C7 C8 C9 -179.23(14)
C12 C7 C8 C13 -179.35(16)
N4 C7 C8 C13 1.1(2)
C7 C8 C9 C10 -0.6(3)
C13 C8 C9 C10 179.03(18)
C8 C9 C10 C11 0.5(3)
C9 C10 C11 C12 -0.1(3)
C10 C11 C12 C7 -0.2(3)
C10 C11 C12 C14 -178.33(18)
C8 C7 C12 C11 0.1(2)
N4 C7 C12 C11 179.67(15)
C8 C7 C12 C14 178.21(16)
N4 C7 C12 C14 -2.2(2)
